data_7056685
loop_
_publ_author_name
'Melekhova, Anna A.'
'Novikov, Alexander S.'
'Panikorovsky, Taras L.'
'Bokach, Nadezhda A.'
'Kukushkin, Vadim Yu.'

_publ_section_title
;
 Novel Family of Homoleptic Copper(I) Complexes Featuring Disubstituted
 Cyanamides: Combined Synthetic, Structural, and Theoretical Study
;
_journal_name_full 'New J. Chem.'
_journal_paper_doi 10.1039/C7NJ02798B
_journal_year 2017
_chemical_formula_moiety 'B F4, C24 H40 Cu N8'
_chemical_formula_sum 'C24 H40 B Cu F4 N8'
_chemical_formula_weight 591.00
_chemical_name_systematic
;
 ? 
;
_space_group_crystal_system monoclinic
_space_group_IT_number 14
_space_group_name_Hall '-P 2ybc'
_space_group_name_H-M_alt 'P 1 21/c 1'
_symmetry_space_group_name_Hall '-P 2ybc'
_symmetry_space_group_name_H-M 'P 1 21/c 1'
_atom_sites_solution_hydrogens geom
_audit_creation_date 2017-10-04
_audit_creation_method
;
Olex2 1.2
(compiled 2017.08.10 svn.r3458 for OlexSys, GUI svn.r5381)
;
_audit_update_record
;
2017-10-05 deposited with the CCDC.
2017-10-16 downloaded from the CCDC.
;
_cell_angle_alpha 90
_cell_angle_beta 114.521(2)
_cell_angle_gamma 90
_cell_formula_units_Z 4
_cell_length_a 8.8710(7)
_cell_length_b 16.8165(14)
_cell_length_c 21.3749(14)
_cell_measurement_reflns_used 4681
_cell_measurement_temperature 100(2)
_cell_measurement_theta_max 31.8410
_cell_measurement_theta_min 3.2080
_cell_volume 2901.1(4)
_computing_cell_refinement
;
CrysAlisPro, Agilent Technologies,
Version 1.171.36.32 (release 02-08-2013 CrysAlis171 .NET)
(compiled Aug  2 2013,16:46:58)
;
_computing_data_collection
;
CrysAlisPro, Agilent Technologies,
Version 1.171.36.32 (release 02-08-2013 CrysAlis171 .NET)
(compiled Aug  2 2013,16:46:58)
;
_computing_data_reduction
;
CrysAlisPro, Agilent Technologies,
Version 1.171.36.32 (release 02-08-2013 CrysAlis171 .NET)
(compiled Aug  2 2013,16:46:58)
;
_computing_molecular_graphics 'Olex2 (Dolomanov et al., 2009)'
_computing_publication_material 'Olex2 (Dolomanov et al., 2009)'
_computing_structure_refinement 'ShelXL (Sheldrick, 2015)'
_computing_structure_solution 'SHELXS-97 (Sheldrick, 1990)'
_diffrn_ambient_temperature 100(2)
_diffrn_detector_area_resol_mean 16.2096
_diffrn_measured_fraction_theta_full 0.990
_diffrn_measured_fraction_theta_max 0.984
_diffrn_measurement_details
;
#__ type_ start__ end____ width___ exp.time_
  1 omega  -82.00   45.00   1.0000   20.0000
omega____ theta____ kappa____ phi______ frames
    -      -25.5593    0.0000   30.0000 127

#__ type_ start__ end____ width___ exp.time_
  2 omega  -87.00  -61.00   1.0000   20.0000
omega____ theta____ kappa____ phi______ frames
    -      -25.5593 -178.0000 -150.0000 26

#__ type_ start__ end____ width___ exp.time_
  3 omega  -93.00  -35.00   1.0000   20.0000
omega____ theta____ kappa____ phi______ frames
    -      -25.5593  -57.0000   30.0000 58

#__ type_ start__ end____ width___ exp.time_
  4 omega   50.00  102.00   1.0000   20.0000
omega____ theta____ kappa____ phi______ frames
    -       26.6531  178.0000  -30.0000 52

#__ type_ start__ end____ width___ exp.time_
  5 omega  -49.00  -23.00   1.0000   20.0000
omega____ theta____ kappa____ phi______ frames
    -      -25.5593  -38.0000  -60.0000 26
;
_diffrn_measurement_device_type 'Xcalibur, Eos'
_diffrn_measurement_method '\w scans'
_diffrn_orient_matrix_UB_11 -0.0643510000
_diffrn_orient_matrix_UB_12 -0.0250366000
_diffrn_orient_matrix_UB_13 0.0020325000
_diffrn_orient_matrix_UB_21 -0.0420608000
_diffrn_orient_matrix_UB_22 0.0314473000
_diffrn_orient_matrix_UB_23 0.0150162000
_diffrn_orient_matrix_UB_31 -0.0224090000
_diffrn_orient_matrix_UB_32 0.0128358000
_diffrn_orient_matrix_UB_33 -0.0331009000
_diffrn_radiation_monochromator graphite
_diffrn_radiation_type MoK\a
_diffrn_radiation_wavelength 0.71073
_diffrn_reflns_av_R_equivalents 0.0279
_diffrn_reflns_av_unetI/netI 0.0344
_diffrn_reflns_Laue_measured_fraction_full 0.990
_diffrn_reflns_Laue_measured_fraction_max 0.984
_diffrn_reflns_limit_h_max 10
_diffrn_reflns_limit_h_min -11
_diffrn_reflns_limit_k_max 15
_diffrn_reflns_limit_k_min -21
_diffrn_reflns_limit_l_max 27
_diffrn_reflns_limit_l_min -23
_diffrn_reflns_number 15903
_diffrn_reflns_point_group_measured_fraction_full 0.990
_diffrn_reflns_point_group_measured_fraction_max 0.984
_diffrn_reflns_theta_full 25.242
_diffrn_reflns_theta_max 27.497
_diffrn_reflns_theta_min 2.799
_diffrn_source 'Enhance (Mo) X-ray Source'
_exptl_absorpt_coefficient_mu 0.807
_exptl_absorpt_correction_T_max 1.00000
_exptl_absorpt_correction_T_min 0.94302
_exptl_absorpt_correction_type multi-scan
_exptl_absorpt_process_details
;
CrysAlisPro, Agilent Technologies,
Version 1.171.36.32 (release 02-08-2013 CrysAlis171 .NET)
(compiled Aug  2 2013,16:46:58)
Empirical absorption correction using spherical harmonics,
 implemented in SCALE3 ABSPACK scaling algorithm.
;
_exptl_crystal_colour colorless
_exptl_crystal_density_diffrn 1.353
_exptl_crystal_density_method 'not measured'
_exptl_crystal_description tabular
_exptl_crystal_F_000 1240
_exptl_crystal_size_max 0.18
_exptl_crystal_size_mid 0.15
_exptl_crystal_size_min 0.12
_refine_diff_density_max 0.824
_refine_diff_density_min -0.466
_refine_diff_density_rms 0.069
_refine_ls_extinction_method none
_refine_ls_goodness_of_fit_ref 1.079
_refine_ls_hydrogen_treatment constr
_refine_ls_matrix_type full
_refine_ls_number_parameters 343
_refine_ls_number_reflns 6568
_refine_ls_number_restraints 0
_refine_ls_restrained_S_all 1.079
_refine_ls_R_factor_all 0.0524
_refine_ls_R_factor_gt 0.0420
_refine_ls_shift/su_max 0.000
_refine_ls_shift/su_mean 0.000
_refine_ls_structure_factor_coef Fsqd
_refine_ls_weighting_details 'w=1/[\s^2^(Fo^2^)+(0.0429P)^2^+3.1112P] where P=(Fo^2^+2Fc^2^)/3'
_refine_ls_weighting_scheme calc
_refine_ls_wR_factor_gt 0.1024
_refine_ls_wR_factor_ref 0.1082
_reflns_Friedel_coverage 0.000
_reflns_number_gt 5551
_reflns_number_total 6568
_reflns_threshold_expression 'I > 2\s(I)'
_cod_data_source_file c7nj02798b2.cif
_cod_data_source_block 3
_cod_database_code 7056685
_shelx_shelxl_version_number 2014/7
_chemical_oxdiff_formula 'C30 N5 Cu H10'
_shelx_space_group_comment
;
The symmetry employed for this shelxl refinement is uniquely defined
by the following loop, which should always be used as a source of
symmetry information in preference to the above space-group names.
They are only intended as comments.
;
_reflns_odcompleteness_completeness 97.20
_reflns_odcompleteness_iscentric 1
_reflns_odcompleteness_theta 30.01
_olex2_refinement_description
;
1. Fixed Uiso
 At 1.2 times of:
  All C(H,H) groups
2.a Secondary CH2 refined with riding coordinates:
 C2(H2A,H2B), C3(H3A,H3B), C4(H4A,H4B), C5(H5A,H5B), C6(H6A,H6B), C8(H8A,H8B),
 C9(H9A,H9B), C10(H10A,H10B), C11(H11A,H11B), C12(H12A,H12B), C14(H14A,H14B),
 C15(H15A,H15B), C16(H16A,H16B), C17(H17A,H17B), C18(H18A,H18B), C20(H20A,H20B),
  C21(H21A,H21B), C22(H22A,H22B), C23(H23A,H23B), C24(H24A,H24B)
;
_olex2_submission_special_instructions 'No special instructions were received'

loop_
_space_group_symop_operation_xyz
'x, y, z'
'-x, y+1/2, -z+1/2'
'-x, -y, -z'
'x, -y-1/2, z-1/2'

loop_
_atom_site_label
_atom_site_type_symbol
_atom_site_fract_x
_atom_site_fract_y
_atom_site_fract_z
_atom_site_U_iso_or_equiv
_atom_site_adp_type
_atom_site_occupancy
_atom_site_site_symmetry_order
_atom_site_calc_flag
_atom_site_refinement_flags_posn
B1 B 0.8098(4) 0.50657(18) 0.75749(15) 0.0291(6) Uani 1 1 d .
F1 F 0.8695(2) 0.45900(12) 0.81569(9) 0.0507(5) Uani 1 1 d .
F2 F 0.9384(2) 0.55193(11) 0.75574(12) 0.0599(6) Uani 1 1 d .
F3 F 0.7484(2) 0.45709(12) 0.70054(9) 0.0492(5) Uani 1 1 d .
F4 F 0.6853(2) 0.55618(11) 0.75828(10) 0.0470(4) Uani 1 1 d .
C1 C 0.4578(3) 0.34224(13) 0.48598(11) 0.0167(4) Uani 1 1 d .
C2 C 0.5552(3) 0.41098(14) 0.41038(11) 0.0212(5) Uani 1 1 d .
H2A H 0.4407 0.4069 0.3773 0.025 Uiso 1 1 calc R
H2B H 0.6207 0.3742 0.3969 0.025 Uiso 1 1 calc R
C3 C 0.6171(3) 0.49521(14) 0.41106(11) 0.0211(5) Uani 1 1 d .
H3A H 0.5429 0.5324 0.4188 0.025 Uiso 1 1 calc R
H3B H 0.6179 0.5073 0.3668 0.025 Uiso 1 1 calc R
C4 C 0.7915(3) 0.50479(15) 0.46753(12) 0.0234(5) Uani 1 1 d .
H4A H 0.8674 0.4708 0.4577 0.028 Uiso 1 1 calc R
H4B H 0.8275 0.5594 0.4685 0.028 Uiso 1 1 calc R
C5 C 0.7955(3) 0.48293(14) 0.53726(12) 0.0223(5) Uani 1 1 d .
H5A H 0.9080 0.4875 0.5721 0.027 Uiso 1 1 calc R
H5B H 0.7268 0.5198 0.5487 0.027 Uiso 1 1 calc R
C6 C 0.7335(3) 0.39866(14) 0.53717(12) 0.0207(5) Uani 1 1 d .
H6A H 0.8099 0.3609 0.5318 0.025 Uiso 1 1 calc R
H6B H 0.7265 0.3878 0.5805 0.025 Uiso 1 1 calc R
C7 C -0.1327(3) 0.28989(13) 0.35117(11) 0.0183(4) Uani 1 1 d .
C8 C -0.3052(3) 0.37739(14) 0.26218(12) 0.0250(5) Uani 1 1 d .
H8A H -0.2233 0.4176 0.2864 0.030 Uiso 1 1 calc R
H8B H -0.4020 0.3863 0.2715 0.030 Uiso 1 1 calc R
C9 C -0.3521(3) 0.38331(14) 0.18577(12) 0.0245(5) Uani 1 1 d .
H9A H -0.2528 0.3807 0.1774 0.029 Uiso 1 1 calc R
H9B H -0.4052 0.4341 0.1689 0.029 Uiso 1 1 calc R
C10 C -0.4692(3) 0.31636(15) 0.14705(12) 0.0265(5) Uani 1 1 d .
H10A H -0.4928 0.3198 0.0986 0.032 Uiso 1 1 calc R
H10B H -0.5728 0.3220 0.1517 0.032 Uiso 1 1 calc R
C11 C -0.3932(3) 0.23559(15) 0.17479(12) 0.0257(5) Uani 1 1 d .
H11A H -0.4724 0.1941 0.1512 0.031 Uiso 1 1 calc R
H11B H -0.2960 0.2276 0.1655 0.031 Uiso 1 1 calc R
C12 C -0.3443(3) 0.22912(15) 0.25134(12) 0.0246(5) Uani 1 1 d .
H12A H -0.4426 0.2294 0.2605 0.029 Uiso 1 1 calc R
H12B H -0.2855 0.1797 0.2686 0.029 Uiso 1 1 calc R
C13 C 0.1957(3) 0.06792(14) 0.50039(11) 0.0178(4) Uani 1 1 d .
C14 C 0.2139(3) -0.05386(14) 0.44554(13) 0.0248(5) Uani 1 1 d .
H14A H 0.3226 -0.0504 0.4451 0.030 Uiso 1 1 calc R
H14B H 0.1337 -0.0306 0.4033 0.030 Uiso 1 1 calc R
C15 C 0.1705(3) -0.14006(15) 0.45036(14) 0.0291(6) Uani 1 1 d .
H15A H 0.1783 -0.1699 0.4130 0.035 Uiso 1 1 calc R
H15B H 0.0570 -0.1435 0.4456 0.035 Uiso 1 1 calc R
C16 C 0.2855(3) -0.17673(15) 0.51858(15) 0.0320(6) Uani 1 1 d .
H16A H 0.3975 -0.1784 0.5214 0.038 Uiso 1 1 calc R
H16B H 0.2509 -0.2309 0.5213 0.038 Uiso 1 1 calc R
C17 C 0.2830(3) -0.12855(14) 0.57848(13) 0.0269(5) Uani 1 1 d .
H17A H 0.1738 -0.1319 0.5784 0.032 Uiso 1 1 calc R
H17B H 0.3621 -0.1509 0.6214 0.032 Uiso 1 1 calc R
C18 C 0.3256(3) -0.04203(14) 0.57381(12) 0.0235(5) Uani 1 1 d .
H18A H 0.3134 -0.0116 0.6100 0.028 Uiso 1 1 calc R
H18B H 0.4397 -0.0376 0.5796 0.028 Uiso 1 1 calc R
C19 C 0.1463(3) 0.29692(13) 0.63434(11) 0.0172(4) Uani 1 1 d .
C20 C 0.1370(3) 0.24024(13) 0.73598(12) 0.0218(5) Uani 1 1 d .
H20A H 0.1695 0.1909 0.7215 0.026 Uiso 1 1 calc R
H20B H 0.0198 0.2372 0.7255 0.026 Uiso 1 1 calc R
C21 C 0.2351(3) 0.25174(15) 0.81205(12) 0.0253(5) Uani 1 1 d .
H21A H 0.3523 0.2470 0.8229 0.030 Uiso 1 1 calc R
H21B H 0.2064 0.2103 0.8367 0.030 Uiso 1 1 calc R
C22 C 0.2019(3) 0.33284(16) 0.83591(12) 0.0294(6) Uani 1 1 d .
H22A H 0.0882 0.3349 0.8310 0.035 Uiso 1 1 calc R
H22B H 0.2741 0.3400 0.8842 0.035 Uiso 1 1 calc R
C23 C 0.2314(3) 0.39986(15) 0.79425(12) 0.0268(5) Uani 1 1 d .
H23A H 0.2015 0.4502 0.8081 0.032 Uiso 1 1 calc R
H23B H 0.3481 0.4019 0.8037 0.032 Uiso 1 1 calc R
C24 C 0.1310(3) 0.38798(14) 0.71824(12) 0.0228(5) Uani 1 1 d .
H24A H 0.0138 0.3920 0.7075 0.027 Uiso 1 1 calc R
H24B H 0.1586 0.4287 0.6926 0.027 Uiso 1 1 calc R
Cu1 Cu 0.15230(3) 0.25377(2) 0.49299(2) 0.01528(8) Uani 1 1 d .
N1 N 0.3568(2) 0.30303(12) 0.49088(9) 0.0194(4) Uani 1 1 d .
N2 N 0.5686(2) 0.39037(12) 0.47986(9) 0.0190(4) Uani 1 1 d .
N3 N -0.0377(2) 0.28366(12) 0.40689(10) 0.0205(4) Uani 1 1 d .
N4 N -0.2368(2) 0.29735(11) 0.28610(9) 0.0195(4) Uani 1 1 d .
N5 N 0.1766(2) 0.13596(11) 0.49650(9) 0.0192(4) Uani 1 1 d .
N6 N 0.2131(2) -0.01003(11) 0.50570(9) 0.0193(4) Uani 1 1 d .
N7 N 0.1345(2) 0.28719(11) 0.57916(10) 0.0196(4) Uani 1 1 d .
N8 N 0.1685(2) 0.30829(11) 0.69865(9) 0.0204(4) Uani 1 1 d .

loop_
_atom_site_aniso_label
_atom_site_aniso_U_11
_atom_site_aniso_U_22
_atom_site_aniso_U_33
_atom_site_aniso_U_23
_atom_site_aniso_U_13
_atom_site_aniso_U_12
B1 0.0248(13) 0.0262(15) 0.0299(15) -0.0023(12) 0.0050(12) 0.0035(11)
F1 0.0530(11) 0.0569(12) 0.0342(10) 0.0139(8) 0.0102(8) 0.0138(9)
F2 0.0454(11) 0.0360(10) 0.1053(17) 0.0025(10) 0.0384(11) -0.0038(8)
F3 0.0361(9) 0.0607(12) 0.0371(10) -0.0177(8) 0.0017(8) 0.0062(8)
F4 0.0327(9) 0.0439(10) 0.0611(12) -0.0067(9) 0.0162(8) 0.0117(8)
C1 0.0169(10) 0.0174(11) 0.0137(10) -0.0008(8) 0.0041(8) 0.0021(8)
C2 0.0203(11) 0.0268(12) 0.0155(11) -0.0009(9) 0.0066(9) -0.0030(9)
C3 0.0191(11) 0.0252(12) 0.0187(11) 0.0044(9) 0.0075(9) -0.0007(9)
C4 0.0166(10) 0.0239(12) 0.0284(13) 0.0039(10) 0.0080(10) -0.0024(9)
C5 0.0130(10) 0.0263(12) 0.0218(12) 0.0008(9) 0.0015(9) -0.0019(8)
C6 0.0137(10) 0.0237(12) 0.0199(11) 0.0034(9) 0.0021(9) -0.0002(8)
C7 0.0183(10) 0.0185(11) 0.0182(12) 0.0022(8) 0.0077(10) 0.0023(8)
C8 0.0281(12) 0.0219(12) 0.0173(11) 0.0000(9) 0.0018(10) 0.0063(9)
C9 0.0248(12) 0.0249(12) 0.0160(11) 0.0051(9) 0.0006(10) 0.0023(9)
C10 0.0207(11) 0.0342(14) 0.0142(11) 0.0022(10) -0.0032(9) -0.0007(10)
C11 0.0246(12) 0.0279(13) 0.0176(11) -0.0055(9) 0.0016(10) -0.0058(9)
C12 0.0230(12) 0.0238(12) 0.0211(12) 0.0018(9) 0.0033(10) -0.0029(9)
C13 0.0154(10) 0.0242(12) 0.0105(10) -0.0017(8) 0.0018(8) -0.0024(8)
C14 0.0308(13) 0.0232(12) 0.0235(12) -0.0054(9) 0.0145(10) -0.0049(10)
C15 0.0382(14) 0.0215(12) 0.0352(14) -0.0111(10) 0.0227(12) -0.0101(10)
C16 0.0343(14) 0.0147(11) 0.0542(17) 0.0002(11) 0.0256(13) -0.0001(10)
C17 0.0258(12) 0.0209(12) 0.0291(13) 0.0084(10) 0.0066(10) 0.0011(9)
C18 0.0226(11) 0.0222(12) 0.0190(11) 0.0040(9) 0.0019(9) -0.0020(9)
C19 0.0159(10) 0.0162(10) 0.0176(11) 0.0017(8) 0.0052(9) 0.0001(8)
C20 0.0281(12) 0.0190(11) 0.0194(12) 0.0027(9) 0.0108(10) -0.0008(9)
C21 0.0291(12) 0.0303(13) 0.0177(11) 0.0069(9) 0.0110(10) 0.0060(10)
C22 0.0351(14) 0.0382(15) 0.0155(11) -0.0003(10) 0.0111(11) 0.0042(11)
C23 0.0310(13) 0.0276(13) 0.0197(12) -0.0076(10) 0.0085(10) -0.0017(10)
C24 0.0306(12) 0.0186(11) 0.0175(11) 0.0004(9) 0.0084(10) 0.0034(9)
Cu1 0.01391(13) 0.01756(14) 0.01182(14) 0.00072(10) 0.00279(10) -0.00117(10)
N1 0.0173(9) 0.0249(10) 0.0138(9) 0.0002(7) 0.0043(7) -0.0029(7)
N2 0.0139(9) 0.0254(10) 0.0153(9) 0.0038(7) 0.0036(7) -0.0040(7)
N3 0.0192(9) 0.0217(10) 0.0165(10) 0.0038(8) 0.0032(8) 0.0004(7)
N4 0.0202(9) 0.0210(10) 0.0094(9) 0.0010(7) -0.0017(7) 0.0020(7)
N5 0.0206(9) 0.0180(10) 0.0152(9) 0.0006(7) 0.0036(8) -0.0014(7)
N6 0.0239(9) 0.0156(9) 0.0138(9) -0.0008(7) 0.0031(8) -0.0007(7)
N7 0.0214(9) 0.0191(10) 0.0175(10) -0.0009(7) 0.0071(8) 0.0006(7)
N8 0.0288(10) 0.0179(9) 0.0132(9) -0.0007(7) 0.0074(8) 0.0005(8)

loop_
_atom_type_symbol
_atom_type_description
_atom_type_scat_dispersion_real
_atom_type_scat_dispersion_imag
_atom_type_scat_source
C C 0.0030 0.0020 'International Tables Vol C Tables 4.2.6.8 and 6.1.1.4'
H H 0.0000 0.0000 'International Tables Vol C Tables 4.2.6.8 and 6.1.1.4'
B B 0.0010 0.0010 'International Tables Vol C Tables 4.2.6.8 and 6.1.1.4'
Cu Cu 0.3200 1.2650 'International Tables Vol C Tables 4.2.6.8 and 6.1.1.4'
F F 0.0170 0.0100 'International Tables Vol C Tables 4.2.6.8 and 6.1.1.4'
N N 0.0060 0.0030 'International Tables Vol C Tables 4.2.6.8 and 6.1.1.4'

loop_
_geom_angle_atom_site_label_1
_geom_angle_atom_site_label_2
_geom_angle_atom_site_label_3
_geom_angle
F1 B1 F4 110.2(2)
F2 B1 F1 109.3(2)
F2 B1 F3 109.6(3)
F2 B1 F4 109.7(2)
F3 B1 F1 107.8(2)
F3 B1 F4 110.3(2)
N1 C1 N2 177.1(2)
H2A C2 H2B 108.3
C3 C2 H2A 109.8
C3 C2 H2B 109.8
N2 C2 H2A 109.8
N2 C2 H2B 109.8
N2 C2 C3 109.31(18)
C2 C3 H3A 109.5
C2 C3 H3B 109.5
C2 C3 C4 110.52(19)
H3A C3 H3B 108.1
C4 C3 H3A 109.5
C4 C3 H3B 109.5
C3 C4 H4A 109.5
C3 C4 H4B 109.5
H4A C4 H4B 108.1
C5 C4 C3 110.69(18)
C5 C4 H4A 109.5
C5 C4 H4B 109.5
C4 C5 H5A 109.4
C4 C5 H5B 109.4
H5A C5 H5B 108.0
C6 C5 C4 111.28(19)
C6 C5 H5A 109.4
C6 C5 H5B 109.4
C5 C6 H6A 109.9
C5 C6 H6B 109.9
H6A C6 H6B 108.3
N2 C6 C5 108.85(18)
N2 C6 H6A 109.9
N2 C6 H6B 109.9
N3 C7 N4 177.5(2)
H8A C8 H8B 108.3
C9 C8 H8A 109.9
C9 C8 H8B 109.9
N4 C8 H8A 109.9
N4 C8 H8B 109.9
N4 C8 C9 108.84(19)
C8 C9 H9A 109.4
C8 C9 H9B 109.4
C8 C9 C10 111.0(2)
H9A C9 H9B 108.0
C10 C9 H9A 109.4
C10 C9 H9B 109.4
C9 C10 H10A 109.5
C9 C10 H10B 109.5
C9 C10 C11 110.86(19)
H10A C10 H10B 108.1
C11 C10 H10A 109.5
C11 C10 H10B 109.5
C10 C11 H11A 109.3
C10 C11 H11B 109.3
H11A C11 H11B 108.0
C12 C11 C10 111.5(2)
C12 C11 H11A 109.3
C12 C11 H11B 109.3
C11 C12 H12A 109.9
C11 C12 H12B 109.9
H12A C12 H12B 108.3
N4 C12 C11 108.82(19)
N4 C12 H12A 109.9
N4 C12 H12B 109.9
N5 C13 N6 177.8(2)
H14A C14 H14B 108.3
C15 C14 H14A 109.9
C15 C14 H14B 109.9
N6 C14 H14A 109.9
N6 C14 H14B 109.9
N6 C14 C15 108.87(19)
C14 C15 H15A 109.3
C14 C15 H15B 109.3
C14 C15 C16 111.4(2)
H15A C15 H15B 108.0
C16 C15 H15A 109.3
C16 C15 H15B 109.3
C15 C16 H16A 109.5
C15 C16 H16B 109.5
C15 C16 C17 110.6(2)
H16A C16 H16B 108.1
C17 C16 H16A 109.5
C17 C16 H16B 109.5
C16 C17 H17A 109.4
C16 C17 H17B 109.4
H17A C17 H17B 108.0
C18 C17 C16 111.4(2)
C18 C17 H17A 109.4
C18 C17 H17B 109.4
C17 C18 H18A 109.8
C17 C18 H18B 109.8
H18A C18 H18B 108.3
N6 C18 C17 109.16(19)
N6 C18 H18A 109.8
N6 C18 H18B 109.8
N7 C19 N8 176.9(2)
H20A C20 H20B 108.3
C21 C20 H20A 109.9
C21 C20 H20B 109.9
N8 C20 H20A 109.9
N8 C20 H20B 109.9
N8 C20 C21 109.13(19)
C20 C21 H21A 109.3
C20 C21 H21B 109.3
C20 C21 C22 111.7(2)
H21A C21 H21B 107.9
C22 C21 H21A 109.3
C22 C21 H21B 109.3
C21 C22 H22A 109.4
C21 C22 H22B 109.4
H22A C22 H22B 108.0
C23 C22 C21 111.2(2)
C23 C22 H22A 109.4
C23 C22 H22B 109.4
C22 C23 H23A 109.4
C22 C23 H23B 109.4
H23A C23 H23B 108.0
C24 C23 C22 111.3(2)
C24 C23 H23A 109.4
C24 C23 H23B 109.4
C23 C24 H24A 109.9
C23 C24 H24B 109.9
H24A C24 H24B 108.3
N8 C24 C23 108.85(19)
N8 C24 H24A 109.9
N8 C24 H24B 109.9
N3 Cu1 N1 107.64(8)
N3 Cu1 N5 108.99(8)
N3 Cu1 N7 115.13(8)
N5 Cu1 N1 109.02(8)
N5 Cu1 N7 107.13(8)
N7 Cu1 N1 108.81(8)
C1 N1 Cu1 168.70(19)
C1 N2 C2 119.28(18)
C1 N2 C6 119.88(18)
C6 N2 C2 116.78(17)
C7 N3 Cu1 165.60(19)
C7 N4 C8 117.32(19)
C7 N4 C12 118.64(19)
C8 N4 C12 116.48(18)
C13 N5 Cu1 177.73(19)
C13 N6 C14 117.46(19)
C13 N6 C18 116.88(18)
C18 N6 C14 115.28(19)
C19 N7 Cu1 167.91(18)
C19 N8 C20 117.90(19)
C19 N8 C24 118.13(19)
C24 N8 C20 115.48(18)

loop_
_geom_bond_atom_site_label_1
_geom_bond_atom_site_label_2
_geom_bond_distance
B1 F1 1.386(3)
B1 F2 1.385(4)
B1 F3 1.386(3)
B1 F4 1.390(3)
C1 N1 1.152(3)
C1 N2 1.321(3)
C2 H2A 0.9700
C2 H2B 0.9700
C2 C3 1.517(3)
C2 N2 1.481(3)
C3 H3A 0.9700
C3 H3B 0.9700
C3 C4 1.525(3)
C4 H4A 0.9700
C4 H4B 0.9700
C4 C5 1.521(3)
C5 H5A 0.9700
C5 H5B 0.9700
C5 C6 1.520(3)
C6 H6A 0.9700
C6 H6B 0.9700
C6 N2 1.474(3)
C7 N3 1.143(3)
C7 N4 1.318(3)
C8 H8A 0.9700
C8 H8B 0.9700
C8 C9 1.512(3)
C8 N4 1.478(3)
C9 H9A 0.9700
C9 H9B 0.9700
C9 C10 1.522(3)
C10 H10A 0.9700
C10 H10B 0.9700
C10 C11 1.523(3)
C11 H11A 0.9700
C11 H11B 0.9700
C11 C12 1.513(3)
C12 H12A 0.9700
C12 H12B 0.9700
C12 N4 1.480(3)
C13 N5 1.155(3)
C13 N6 1.319(3)
C14 H14A 0.9700
C14 H14B 0.9700
C14 C15 1.514(3)
C14 N6 1.485(3)
C15 H15A 0.9700
C15 H15B 0.9700
C15 C16 1.521(4)
C16 H16A 0.9700
C16 H16B 0.9700
C16 C17 1.523(4)
C17 H17A 0.9700
C17 H17B 0.9700
C17 C18 1.517(3)
C18 H18A 0.9700
C18 H18B 0.9700
C18 N6 1.483(3)
C19 N7 1.152(3)
C19 N8 1.319(3)
C20 H20A 0.9700
C20 H20B 0.9700
C20 C21 1.505(3)
C20 N8 1.486(3)
C21 H21A 0.9700
C21 H21B 0.9700
C21 C22 1.527(4)
C22 H22A 0.9700
C22 H22B 0.9700
C22 C23 1.525(4)
C23 H23A 0.9700
C23 H23B 0.9700
C23 C24 1.507(3)
C24 H24A 0.9700
C24 H24B 0.9700
C24 N8 1.482(3)
Cu1 N1 2.0119(19)
Cu1 N3 1.9764(19)
Cu1 N5 1.9908(19)
Cu1 N7 1.9936(19)
